data_2106080
loop_
_publ_author_name
'Boukhari, A.'
'Chaminade, J.P.'
'Pouchard, M.'
'Vlasse, M.'

_publ_section_title
;
 Structure of the potassium tantalum fluoride oxide K3 Ta4 F7 O8
;
_journal_name_full 'Acta Crystallographica B (24,1968-38,1982)'
_journal_page_first 237
_journal_page_last 240
_journal_volume 36
_journal_year 1980
_chemical_formula_sum 'F15 K3 Ta4'
_chemical_name_systematic 'K3 Ta4 (F15)'
_space_group_IT_number 31
_symmetry_space_group_name_Hall 'P 2ac -2'
_symmetry_space_group_name_H-M 'P m n 21'
_cell_angle_alpha 90
_cell_angle_beta 90
_cell_angle_gamma 90
_cell_formula_units_Z 4
_cell_length_a 3.918
_cell_length_b 18.072
_cell_length_c 19.057
_cell_volume 1349.352
_citation_journal_id_ASTM ACBCAR
_cod_data_source_file Boukhari_ACBCAR_1980_619.cif
_cod_data_source_block F15K3Ta4
_cod_database_code 2106080

loop_
_symmetry_equiv_pos_as_xyz
x,y,z
-x+1/2,-y,z+1/2
-x,y,z
x+1/2,-y,z+1/2

loop_
_atom_site_label
_atom_site_type_symbol
_atom_site_fract_x
_atom_site_fract_y
_atom_site_fract_z
_atom_site_occupancy
_atom_site_U_iso_or_equiv
Ta1 Ta+3 0 0.9587 0.01 1 0.0
F19 F-1 0 0.401 0.458 1 0.0
Ta8 Ta+3 0.5 0.7527 0.3572 1 0.0
F21 F-1 0.5 0.775 0.463 1 0.0
F29 F-1 0 0.748 0.358 1 0.0
F10 F-1 0.5 0.264 0.411 1 0.0
F28 F-1 0 0.677 0.187 1 0.0
Ta5 Ta+3 0.5 0.4617 0.205 1 0.0
F27 F-1 0 0.469 0.23 1 0.0
K2 K+1 0 0.832 0.221 1 0.0
F4 F-1 0.5 0.952 0.236 1 0.0
F25 F-1 0 0.963 0.325 1 0.0
F1 F-1 0 0.904 0.099 1 0.0
F5 F-1 0.5 0.065 0.312 1 0.0
F9 F-1 0.5 0.271 0.091 1 0.0
F7 F-1 0.5 0.221 0.288 1 0.0
K1 K+1 0 0.344 0.331 1 0.0
F8 F-1 0.5 0.145 0.146 1 0.0
Ta6 Ta+3 0.5 0.6629 0.1812 1 0.0
F2 F-1 0 0.054 0.07 1 0.0
F30 F-1 0 0.537 0.027 1 0.0
F11 F-1 0.5 0.35 0.22 1 0.0
Ta2 Ta+3 0.5 0.9613 0.333 1 0.0
Ta7 Ta+3 0.5 0.2513 0.1806 1 0.0
F16 F-1 0.5 0.763 0.128 1 0.0
K5 K+1 0 0.571 0.34 1 0.0
F6 F-1 0.5 0.966 0.436 1 0.0
Ta3 Ta+3 0.5 0.1654 0.3593 1 0.0
F23 F-1 0.5 0.967 -0.001 1 0.0
F26 F-1 0 0.169 0.378 1 0.0
F14 F-1 0.5 0.58 0.238 1 0.0
F3 F-1 0.5 0.855 0.337 1 0.0
K4 K+1 0 0.365 0.036 1 0.0
F18 F-1 0 0.538 0.475 1 0.0
F17 F-1 0.5 0.718 0.277 1 0.0
K3 K+1 0.5 0.147 0.011 1 0.0
F12 F-1 0.5 0.48 0.113 1 0.0
F24 F-1 0 0.243 0.172 1 0.0
F20 F-1 0.5 0.124 0.45 1 0.0
F13 F-1 0.5 0.458 0.31 1 0.0
F15 F-1 0.5 0.622 0.101 1 0.0
Ta4 Ta+3 0.5 0.5395 0.0334 1 0.0
F22 F-1 0.5 0.649 0.398 1 0.0
K6 K+1 0 0.06 0.201 1 0.0
